data_1505184
loop_
_publ_author_name
'Bu\<car, Dejan-Kre\<simir'
'Henry, Rodger F.'
'Lou, Xiaochun'
'Duerst, Richard W.'
'Borchardt, Thomas B.'
'MacGillivray, Leonard R.'
'Zhang, Geoff G. Z.'

_publ_section_title
;
 Co-Crystals of Caffeine and Hydroxy-2-naphthoic Acids:&#x00A0; Unusual
 Formation of the Carboxylic Acid Dimer in the Presence of a Heterosynthon
;
_journal_issue 3
_journal_name_full 'Molecular Pharmaceutics'
_journal_page_first 339
_journal_paper_doi 10.1021/mp070004b
_journal_volume 4
_journal_year 2007
_chemical_formula_moiety 'C8 H10 N4 O2, C11 H8 O3'
_chemical_formula_sum 'C19 H18 N4 O5'
_chemical_formula_weight 382.37
_chemical_melting_point 'caffeine 6-hydroxy-2-naphthoic acid'
_chemical_name_systematic
; 
 ? 
;
_space_group_IT_number 2
_symmetry_cell_setting triclinic
_symmetry_space_group_name_Hall '-P 1'
_symmetry_space_group_name_H-M 'P -1'
_atom_sites_solution_hydrogens geom
_atom_sites_solution_primary direct
_atom_sites_solution_secondary difmap
_audit_creation_method SHELXL-97
_cell_angle_alpha 106.475(5)
_cell_angle_beta 98.162(5)
_cell_angle_gamma 104.904(6)
_cell_formula_units_Z 2
_cell_length_a 8.029(3)
_cell_length_b 8.592(3)
_cell_length_c 13.996(5)
_cell_measurement_reflns_used 924
_cell_measurement_temperature 173(2)
_cell_measurement_theta_max 28.063
_cell_measurement_theta_min 2.548
_cell_volume 870.3(5)
_computing_cell_refinement 'Bruker saintplus (Bruker 1999)'
_computing_data_collection 'Bruker SMART (Bruker 2001)'
_computing_data_reduction 'Bruker saintplus (Bruker 1999)'
_computing_structure_refinement 'SHELXL (Sheldrick, 2000)'
_computing_structure_solution 'SHELXL (Sheldrick, 2000)'
_diffrn_ambient_temperature 173(2)
_diffrn_measured_fraction_theta_full 0.970
_diffrn_measured_fraction_theta_max 0.970
_diffrn_measurement_device_type 'Bruker APEX CCD'
_diffrn_measurement_method 'omega scan'
_diffrn_radiation_monochromator graphite
_diffrn_radiation_source 'fine-focus sealed tube'
_diffrn_radiation_type MoK\a
_diffrn_radiation_wavelength 0.71073
_diffrn_reflns_av_R_equivalents 0.0804
_diffrn_reflns_av_sigmaI/netI 0.0609
_diffrn_reflns_limit_h_max 10
_diffrn_reflns_limit_h_min -10
_diffrn_reflns_limit_k_max 11
_diffrn_reflns_limit_k_min -11
_diffrn_reflns_limit_l_max 18
_diffrn_reflns_limit_l_min -18
_diffrn_reflns_number 10422
_diffrn_reflns_theta_full 28.27
_diffrn_reflns_theta_max 28.27
_diffrn_reflns_theta_min 1.56
_diffrn_standards_number 0
_exptl_absorpt_coefficient_mu 0.108
_exptl_absorpt_correction_type none
_exptl_crystal_colour colourless
_exptl_crystal_density_diffrn 1.459
_exptl_crystal_density_method 'not measured'
_exptl_crystal_description fragment
_exptl_crystal_F_000 400
_exptl_crystal_size_max 0.4
_exptl_crystal_size_mid 0.2
_exptl_crystal_size_min 0.15
_refine_diff_density_max 0.371
_refine_diff_density_min -0.198
_refine_diff_density_rms 0.051
_refine_ls_extinction_coef 0.0024(4)
_refine_ls_extinction_expression Fc^*^=kFc[1+0.001xFc^2^\l^3^/sin(2\q)]^-1/4^
_refine_ls_extinction_method SHELXL
_refine_ls_goodness_of_fit_ref 1.530
_refine_ls_hydrogen_treatment mixed
_refine_ls_matrix_type full
_refine_ls_number_parameters 303
_refine_ls_number_reflns 4196
_refine_ls_number_restraints 0
_refine_ls_restrained_S_all 1.530
_refine_ls_R_factor_all 0.0757
_refine_ls_R_factor_gt 0.0605
_refine_ls_shift/su_max 0.003
_refine_ls_shift/su_mean 0.000
_refine_ls_structure_factor_coef Fsqd
_refine_ls_weighting_details 'calc w=1/[\s^2^(Fo^2^)+(0.0000P)^2^+0.0000P] where P=(Fo^2^+2Fc^2^)/3'
_refine_ls_weighting_scheme calc
_refine_ls_wR_factor_gt 0.1149
_refine_ls_wR_factor_ref 0.1187
_reflns_number_gt 3270
_reflns_number_total 4196
_reflns_threshold_expression I>2sigma(I)
_cod_data_source_file mp070004bsi20070105_112248.cif
_cod_data_source_block crystal_C
_cod_original_sg_symbol_H-M P-1
_cod_database_code 1505184

loop_
_symmetry_equiv_pos_as_xyz
'x, y, z'
'-x, -y, -z'

loop_
_atom_site_label
_atom_site_type_symbol
_atom_site_fract_x
_atom_site_fract_y
_atom_site_fract_z
_atom_site_U_iso_or_equiv
_atom_site_adp_type
_atom_site_occupancy
_atom_site_symmetry_multiplicity
_atom_site_calc_flag
_atom_site_refinement_flags
_atom_site_disorder_assembly
_atom_site_disorder_group
O2 O 0.48685(14) 0.89314(16) 0.72342(9) 0.0424(3) Uani 1 1 d . . .
N1 N 0.71100(17) 0.84481(17) 0.81809(10) 0.0328(3) Uani 1 1 d . A .
N2 N 0.66349(18) 0.76643(18) 0.63775(10) 0.0378(3) Uani 1 1 d . A .
N4 N 1.04041(18) 0.65667(19) 0.72791(11) 0.0405(4) Uani 1 1 d . . .
C1 C 0.6608(2) 0.9235(2) 0.91238(12) 0.0414(4) Uani 1 1 d . . .
H1A H 0.5968 0.9993 0.9010 0.062 Uiso 1 1 calc R . .
H1B H 0.7656 0.9868 0.9661 0.062 Uiso 1 1 calc R . .
H1C H 0.5873 0.8360 0.9318 0.062 Uiso 1 1 calc R . .
C2 C 0.6136(2) 0.8379(2) 0.72581(12) 0.0333(4) Uani 1 1 d . . .
C3 C 0.5636(3) 0.7605(3) 0.53988(13) 0.0551(5) Uani 1 1 d . . .
H3A H 0.4421 0.6935 0.5282 0.083 Uiso 1 1 calc R . .
H3B H 0.6137 0.7098 0.4854 0.083 Uiso 1 1 calc R . .
H3C H 0.5694 0.8745 0.5419 0.083 Uiso 1 1 calc R . .
C4 C 0.8084(2) 0.7058(2) 0.64133(16) 0.0480(5) Uani 1 1 d . . .
C7 C 0.9015(2) 0.7183(2) 0.73465(15) 0.0419(4) Uani 1 1 d . A .
C8 C 0.8563(2) 0.7845(2) 0.82801(15) 0.0438(4) Uani 1 1 d . . .
O1 O 0.9292(4) 0.7984(4) 0.92255(19) 0.0399(6) Uani 0.662(3) 1 d P A 1
N3 N 0.8825(4) 0.6391(4) 0.5723(2) 0.0430(7) Uani 0.662(3) 1 d P A 1
C5 C 1.0198(4) 0.6089(4) 0.6203(2) 0.0428(8) Uani 0.662(3) 1 d P A 1
H5 H 1.0954 0.5608 0.5863 0.051 Uiso 0.662(3) 1 calc PR A 1
C6 C 1.1766(3) 0.6383(4) 0.7963(2) 0.0414(7) Uani 0.662(3) 1 d P A 1
H6A H 1.2405 0.5731 0.7579 0.062 Uiso 0.662(3) 1 calc PR A 1
H6B H 1.1251 0.5802 0.8395 0.062 Uiso 0.662(3) 1 calc PR A 1
H6C H 1.2563 0.7492 0.8379 0.062 Uiso 0.662(3) 1 calc PR A 1
O1' O 0.8170(7) 0.6312(7) 0.5337(4) 0.0499(13) Uani 0.338(3) 1 d P A 2
N3' N 0.9622(9) 0.7662(9) 0.8867(5) 0.0372(13) Uani 0.338(3) 1 d P A 2
C5' C 1.0713(7) 0.6954(7) 0.8423(4) 0.0395(14) Uani 0.338(3) 1 d P A 2
H5' H 1.1613 0.6710 0.8791 0.047 Uiso 0.338(3) 1 calc PR A 2
C6' C 1.1360(7) 0.5769(7) 0.6689(4) 0.0463(15) Uani 0.338(3) 1 d P A 2
H6D H 1.0579 0.4723 0.6188 0.069 Uiso 0.338(3) 1 calc PR A 2
H6E H 1.2232 0.5523 0.7116 0.069 Uiso 0.338(3) 1 calc PR A 2
H6F H 1.1940 0.6503 0.6350 0.069 Uiso 0.338(3) 1 calc PR A 2
O3 O -0.47016(16) 1.48604(16) 0.87174(9) 0.0417(3) Uani 1 1 d . . .
H1O H -0.540(3) 1.524(3) 0.9207(17) 0.091(8) Uiso 1 1 d . . .
O4 O -0.35176(15) 1.39941(16) 0.99405(9) 0.0461(3) Uani 1 1 d . . .
O5 O 0.26911(17) 1.01304(17) 0.61412(9) 0.0455(3) Uani 1 1 d . . .
H2O H 0.351(2) 0.976(3) 0.6459(15) 0.063(6) Uiso 1 1 d . . .
C9 C -0.3644(2) 1.4113(2) 0.90725(12) 0.0353(4) Uani 1 1 d . . .
C10 C -0.2616(2) 1.3406(2) 0.83655(12) 0.0330(4) Uani 1 1 d . . .
C11 C -0.1226(2) 1.2921(2) 0.87457(12) 0.0339(4) Uani 1 1 d . . .
H11 H -0.0951 1.3060 0.9439 0.041 Uiso 1 1 calc R . .
C12 C -0.0216(2) 1.22189(19) 0.81028(11) 0.0313(3) Uani 1 1 d . . .
C13 C 0.1221(2) 1.1717(2) 0.84799(12) 0.0346(4) Uani 1 1 d . . .
H13 H 0.1520 1.1859 0.9173 0.042 Uiso 1 1 calc R . .
C14 C 0.2169(2) 1.1030(2) 0.78434(12) 0.0348(4) Uani 1 1 d . . .
H14 H 0.3100 1.0697 0.8103 0.042 Uiso 1 1 calc R . .
C15 C 0.1748(2) 1.0816(2) 0.67868(12) 0.0345(4) Uani 1 1 d . . .
C16 C 0.0383(2) 1.1313(2) 0.63971(12) 0.0382(4) Uani 1 1 d . . .
H16 H 0.0134 1.1199 0.5707 0.046 Uiso 1 1 calc R . .
C17 C -0.0641(2) 1.1996(2) 0.70379(11) 0.0335(4) Uani 1 1 d . . .
C18 C -0.2095(2) 1.2498(2) 0.66671(12) 0.0389(4) Uani 1 1 d . . .
H18 H -0.2402 1.2353 0.5974 0.047 Uiso 1 1 calc R . .
C19 C -0.3044(2) 1.3184(2) 0.73052(12) 0.0372(4) Uani 1 1 d . . .
H19 H -0.3981 1.3511 0.7045 0.045 Uiso 1 1 calc R . .

loop_
_atom_site_aniso_label
_atom_site_aniso_U_11
_atom_site_aniso_U_22
_atom_site_aniso_U_33
_atom_site_aniso_U_23
_atom_site_aniso_U_13
_atom_site_aniso_U_12
O2 0.0390(7) 0.0557(8) 0.0438(7) 0.0211(6) 0.0133(5) 0.0266(6)
N1 0.0331(7) 0.0362(7) 0.0329(7) 0.0131(6) 0.0101(6) 0.0141(6)
N2 0.0379(8) 0.0471(9) 0.0318(7) 0.0139(7) 0.0101(6) 0.0171(7)
N4 0.0322(7) 0.0409(8) 0.0494(9) 0.0131(7) 0.0108(7) 0.0146(6)
C1 0.0500(11) 0.0433(10) 0.0324(9) 0.0124(8) 0.0120(8) 0.0161(8)
C2 0.0335(9) 0.0342(9) 0.0339(8) 0.0135(7) 0.0095(7) 0.0099(7)
C3 0.0638(13) 0.0715(14) 0.0336(9) 0.0197(10) 0.0090(9) 0.0263(11)
C4 0.0409(10) 0.0405(10) 0.0721(13) 0.0224(10) 0.0271(10) 0.0172(8)
C7 0.0297(9) 0.0389(10) 0.0635(12) 0.0231(9) 0.0140(8) 0.0130(7)
C8 0.0314(9) 0.0336(10) 0.0681(12) 0.0199(9) 0.0123(9) 0.0095(8)
O1 0.0419(14) 0.0527(15) 0.0273(14) 0.0127(12) 0.0053(10) 0.0209(10)
N3 0.0442(19) 0.0579(16) 0.0305(16) 0.0128(14) 0.0133(12) 0.0216(15)
C5 0.0453(16) 0.0511(17) 0.0369(14) 0.0112(12) 0.0200(12) 0.0214(13)
C6 0.0344(14) 0.0492(16) 0.0454(15) 0.0183(13) 0.0097(12) 0.0182(12)
O1' 0.051(3) 0.072(3) 0.029(3) 0.011(2) 0.010(2) 0.030(3)
N3' 0.039(3) 0.043(3) 0.035(4) 0.013(3) 0.008(3) 0.020(2)
C5' 0.035(3) 0.047(3) 0.039(3) 0.017(2) 0.003(2) 0.015(2)
C6' 0.040(3) 0.054(3) 0.052(3) 0.015(3) 0.019(3) 0.024(3)
O3 0.0403(7) 0.0491(7) 0.0469(7) 0.0209(6) 0.0151(6) 0.0245(6)
O4 0.0505(8) 0.0613(8) 0.0412(7) 0.0218(6) 0.0185(6) 0.0322(7)
O5 0.0485(7) 0.0639(9) 0.0362(6) 0.0176(6) 0.0157(6) 0.0336(7)
C9 0.0308(8) 0.0340(9) 0.0402(9) 0.0116(7) 0.0065(7) 0.0107(7)
C10 0.0313(8) 0.0315(8) 0.0362(8) 0.0111(7) 0.0081(7) 0.0100(7)
C11 0.0366(9) 0.0354(9) 0.0309(8) 0.0124(7) 0.0086(7) 0.0114(7)
C12 0.0332(8) 0.0295(8) 0.0307(8) 0.0107(7) 0.0067(7) 0.0086(7)
C13 0.0369(9) 0.0394(9) 0.0290(8) 0.0128(7) 0.0062(7) 0.0138(7)
C14 0.0333(9) 0.0387(9) 0.0360(9) 0.0150(7) 0.0066(7) 0.0152(7)
C15 0.0365(9) 0.0364(9) 0.0322(8) 0.0098(7) 0.0112(7) 0.0141(7)
C16 0.0432(10) 0.0446(10) 0.0282(8) 0.0109(7) 0.0069(7) 0.0186(8)
C17 0.0361(9) 0.0331(9) 0.0298(8) 0.0091(7) 0.0052(7) 0.0114(7)
C18 0.0406(9) 0.0453(10) 0.0305(8) 0.0118(8) 0.0026(7) 0.0168(8)
C19 0.0342(9) 0.0402(9) 0.0388(9) 0.0139(8) 0.0042(7) 0.0160(7)

loop_
_atom_type_symbol
_atom_type_description
_atom_type_scat_dispersion_real
_atom_type_scat_dispersion_imag
_atom_type_scat_source
C C 0.0033 0.0016 'International Tables Vol C Tables 4.2.6.8 and 6.1.1.4'
H H 0.0000 0.0000 'International Tables Vol C Tables 4.2.6.8 and 6.1.1.4'
N N 0.0061 0.0033 'International Tables Vol C Tables 4.2.6.8 and 6.1.1.4'
O O 0.0106 0.0060 'International Tables Vol C Tables 4.2.6.8 and 6.1.1.4'

loop_
_geom_angle_atom_site_label_1
_geom_angle_atom_site_label_2
_geom_angle_atom_site_label_3
_geom_angle
C2 N1 C8 124.70(15)
C2 N1 C1 118.06(13)
C8 N1 C1 117.23(14)
C2 N2 C4 121.08(14)
C2 N2 C3 118.32(14)
C4 N2 C3 120.56(15)
C7 N4 C6' 149.4(3)
C7 N4 C5 98.06(16)
C6' N4 C5 51.5(2)
C7 N4 C6 137.08(18)
C6' N4 C6 73.4(3)
C5 N4 C6 124.85(19)
C7 N4 C5' 86.8(2)
C6' N4 C5' 123.5(3)
C5 N4 C5' 174.7(3)
C6 N4 C5' 50.3(2)
N1 C1 H1A 109.5
N1 C1 H1B 109.5
H1A C1 H1B 109.5
N1 C1 H1C 109.5
H1A C1 H1C 109.5
H1B C1 H1C 109.5
O2 C2 N2 121.50(14)
O2 C2 N1 120.80(15)
N2 C2 N1 117.69(14)
N2 C3 H3A 109.5
N2 C3 H3B 109.5
H3A C3 H3B 109.5
N2 C3 H3C 109.5
H3A C3 H3C 109.5
H3B C3 H3C 109.5
N3 C4 C7 108.3(2)
N3 C4 N2 132.9(2)
C7 C4 N2 118.76(17)
N3 C4 O1' 27.03(18)
C7 C4 O1' 135.0(3)
N2 C4 O1' 106.2(2)
N4 C7 C4 113.03(17)
N4 C7 C8 123.08(16)
C4 C7 C8 123.88(16)
N3' C8 O1 28.3(3)
N3' C8 N1 144.0(4)
O1 C8 N1 115.7(2)
N3' C8 C7 102.2(3)
O1 C8 C7 130.45(19)
N1 C8 C7 113.83(16)
C4 N3 C5 106.8(3)
N3 C5 N4 113.9(2)
N3 C5 H5 123.1
N4 C5 H5 123.1
N4 C6 H6A 109.5
N4 C6 H6B 109.5
N4 C6 H6C 109.5
C8 N3' C5' 112.3(5)
N3' C5' N4 115.6(4)
N3' C5' H5' 122.2
N4 C5' H5' 122.2
N4 C6' H6D 109.5
N4 C6' H6E 109.5
H6D C6' H6E 109.5
N4 C6' H6F 109.5
H6D C6' H6F 109.5
H6E C6' H6F 109.5
C9 O3 H1O 111.6(12)
C15 O5 H2O 112.3(12)
O4 C9 O3 122.61(15)
O4 C9 C10 121.86(14)
O3 C9 C10 115.52(14)
C11 C10 C19 119.43(15)
C11 C10 C9 118.80(14)
C19 C10 C9 121.76(14)
C10 C11 C12 121.16(14)
C10 C11 H11 119.4
C12 C11 H11 119.4
C11 C12 C13 121.99(14)
C11 C12 C17 119.59(14)
C13 C12 C17 118.42(15)
C14 C13 C12 120.95(14)
C14 C13 H13 119.5
C12 C13 H13 119.5
C13 C14 C15 120.47(14)
C13 C14 H14 119.8
C15 C14 H14 119.8
O5 C15 C16 118.81(14)
O5 C15 C14 120.96(14)
C16 C15 C14 120.22(15)
C15 C16 C17 120.31(14)
C15 C16 H16 119.8
C17 C16 H16 119.8
C16 C17 C18 122.52(14)
C16 C17 C12 119.61(14)
C18 C17 C12 117.87(15)
C19 C18 C17 121.44(14)
C19 C18 H18 119.3
C17 C18 H18 119.3
C18 C19 C10 120.51(14)
C18 C19 H19 119.7
C10 C19 H19 119.7

loop_
_geom_bond_atom_site_label_1
_geom_bond_atom_site_label_2
_geom_bond_distance
O2 C2 1.2286(18)
N1 C2 1.389(2)
N1 C8 1.398(2)
N1 C1 1.465(2)
N2 C2 1.376(2)
N2 C4 1.392(2)
N2 C3 1.466(2)
N4 C7 1.356(2)
N4 C6' 1.367(5)
N4 C5 1.417(3)
N4 C6 1.420(3)
N4 C5' 1.510(5)
C1 H1A 0.9600
C1 H1B 0.9600
C1 H1C 0.9600
C3 H3A 0.9600
C3 H3B 0.9600
C3 H3C 0.9600
C4 N3 1.280(3)
C4 C7 1.370(3)
C4 O1' 1.479(5)
C7 C8 1.408(3)
C8 N3' 1.169(7)
C8 O1 1.327(3)
N3 C5 1.330(4)
C5 H5 0.9300
C6 H6A 0.9600
C6 H6B 0.9600
C6 H6C 0.9600
N3' C5' 1.318(8)
C5' H5' 0.9300
C6' H6D 0.9600
C6' H6E 0.9600
C6' H6F 0.9600
O3 C9 1.3120(18)
O3 H1O 0.98(2)
O4 C9 1.2401(19)
O5 C15 1.3637(19)
O5 H2O 0.91(2)
C9 C10 1.476(2)
C10 C11 1.378(2)
C10 C19 1.421(2)
C11 C12 1.408(2)
C11 H11 0.9300
C12 C13 1.417(2)
C12 C17 1.426(2)
C13 C14 1.359(2)
C13 H13 0.9300
C14 C15 1.417(2)
C14 H14 0.9300
C15 C16 1.372(2)
C16 C17 1.408(2)
C16 H16 0.9300
C17 C18 1.426(2)
C18 C19 1.361(2)
C18 H18 0.9300
C19 H19 0.9300

loop_
_geom_hbond_atom_site_label_D
_geom_hbond_atom_site_label_H
_geom_hbond_atom_site_label_A
_geom_hbond_distance_DH
_geom_hbond_distance_HA
_geom_hbond_distance_DA
_geom_hbond_angle_DHA
_geom_hbond_site_symmetry_A
O5 H2O O2 0.91(2) 1.84(2) 2.7420(17) 169.8(18) .
O3 H1O O4 0.98(2) 1.66(2) 2.6419(17) 177(2) 2_487

loop_
_geom_torsion_atom_site_label_1
_geom_torsion_atom_site_label_2
_geom_torsion_atom_site_label_3
_geom_torsion_atom_site_label_4
_geom_torsion
C14 O2 C2 N2 -155.9(3)
C14 O2 C2 N1 24.5(5)
C4 N2 C2 O2 179.34(15)
C3 N2 C2 O2 1.3(2)
C4 N2 C2 N1 -1.0(2)
C3 N2 C2 N1 -179.11(14)
C8 N1 C2 O2 179.69(15)
C1 N1 C2 O2 -1.5(2)
C8 N1 C2 N2 0.1(2)
C1 N1 C2 N2 178.90(14)
C2 N2 C4 N3 -178.1(3)
C3 N2 C4 N3 -0.1(4)
C2 N2 C4 C7 0.0(3)
C3 N2 C4 C7 178.04(17)
C2 N2 C4 O1' 177.3(3)
C3 N2 C4 O1' -4.7(3)
C6' N4 C7 C4 -4.2(6)
C5 N4 C7 C4 0.8(2)
C6 N4 C7 C4 179.7(2)
C5' N4 C7 C4 -177.0(2)
C6' N4 C7 C8 174.4(5)
C5 N4 C7 C8 179.44(19)
C6 N4 C7 C8 -1.7(3)
C5' N4 C7 C8 1.6(3)
N3 C4 C7 N4 -0.7(3)
N2 C4 C7 N4 -179.29(15)
O1' C4 C7 N4 4.4(4)
N3 C4 C7 C8 -179.3(2)
N2 C4 C7 C8 2.1(3)
O1' C4 C7 C8 -174.2(4)
C2 N1 C8 N3' -178.4(7)
C1 N1 C8 N3' 2.7(7)
C2 N1 C8 O1 -178.3(2)
C1 N1 C8 O1 2.9(3)
C2 N1 C8 C7 1.8(2)
C1 N1 C8 C7 -177.06(14)
N4 C7 C8 N3' -1.2(5)
C4 C7 C8 N3' 177.2(4)
N4 C7 C8 O1 -1.3(3)
C4 C7 C8 O1 177.2(3)
N4 C7 C8 N1 178.64(15)
C4 C7 C8 N1 -2.9(3)
C7 C4 N3 C5 0.2(3)
N2 C4 N3 C5 178.5(2)
O1' C4 N3 C5 -171.7(9)
C4 N3 C5 N4 0.3(4)
C7 N4 C5 N3 -0.7(3)
C6' N4 C5 N3 176.1(5)
C6 N4 C5 N3 -179.8(3)
C5' N4 C5 N3 155(3)
O1 C8 N3' C5' 179.8(15)
N1 C8 N3' C5' -179.9(3)
C7 C8 N3' C5' -0.1(7)
C8 N3' C5' N4 1.2(8)
C7 N4 C5' N3' -1.6(5)
C6' N4 C5' N3' -177.2(5)
C5 N4 C5' N3' -158(3)
C6 N4 C5' N3' 175.5(6)
O4 C9 C10 C11 -13.6(2)
O3 C9 C10 C11 166.87(14)
O4 C9 C10 C19 165.17(16)
O3 C9 C10 C19 -14.4(2)
C19 C10 C11 C12 0.4(2)
C9 C10 C11 C12 179.18(14)
C10 C11 C12 C13 179.83(14)
C10 C11 C12 C17 -0.3(2)
C11 C12 C13 C14 179.50(15)
C17 C12 C13 C14 -0.3(2)
C12 C13 C14 C15 0.6(2)
C12 C13 C14 O2 -162.77(19)
C13 C14 C15 O5 179.92(15)
C13 C14 C15 C16 0.4(3)
O5 C15 C16 C17 178.75(15)
C14 C15 C16 C17 -1.8(3)
C15 C16 C17 C18 -178.66(16)
C15 C16 C17 C12 2.0(2)
C11 C12 C17 C16 179.20(15)
C13 C12 C17 C16 -0.9(2)
C11 C12 C17 C18 -0.2(2)
C13 C12 C17 C18 179.68(14)
C16 C17 C18 C19 -178.74(16)
C12 C17 C18 C19 0.6(2)
C17 C18 C19 C10 -0.6(3)
C11 C10 C19 C18 0.0(2)
C9 C10 C19 C18 -178.69(15)
